data_7701466
loop_
_publ_author_name
'Fischer, Paul J.'
'Senthil, Shuruthi'
'Stephan, Jeremy T.'
'Swift, McKinley L.'
'Young, Victor G.'

_publ_section_title
;
 Seventeen-electron chromium(i)tricarbonyltris(phosphine) complexes
 supported by tris(phosphinomethyl)phenylborates
;
_journal_name_full 'Dalton Transactions'
_journal_paper_doi 10.1039/C9DT03562A
_journal_year 2019
_chemical_formula_moiety 'C48 H41 B Cr O3 P3'
_chemical_formula_sum 'C48 H41 B Cr O3 P3'
_chemical_formula_weight 821.53
_chemical_name_common 17200z
_chemical_name_systematic Cr(CO)3(PhBPPh3)
_chemical_properties_physical Air-sensitive,Moisture-sensitive
_space_group_crystal_system triclinic
_space_group_IT_number 2
_space_group_name_Hall '-P 1'
_space_group_name_H-M_alt 'P -1'
_symmetry_space_group_name_Hall '-P 1'
_symmetry_space_group_name_H-M 'P -1'
_atom_sites_solution_hydrogens geom
_audit_creation_method SHELXL-2014/6
_audit_update_record
;
2019-09-02 deposited with the CCDC.    2019-10-25 downloaded from the CCDC.
;
_cell_angle_alpha 76.936(6)
_cell_angle_beta 76.136(5)
_cell_angle_gamma 89.780(5)
_cell_formula_units_Z 4
_cell_length_a 12.532(4)
_cell_length_b 17.887(4)
_cell_length_c 19.008(6)
_cell_measurement_reflns_used 2989
_cell_measurement_temperature 100(2)
_cell_measurement_theta_max 24.23
_cell_measurement_theta_min 2.53
_cell_volume 4024(2)
_computing_cell_refinement 'Bruker SAINT'
_computing_data_collection 'Bruker APEX2'
_computing_data_reduction 'Bruker SAINT'
_computing_molecular_graphics 'Bruker SHELXTL'
_computing_publication_material 'Bruker SHELXTL'
_computing_structure_refinement 'SHELXL-2014/6 (Sheldrick, 2014)'
_computing_structure_solution 'SHELXT-2014/5 (Sheldrick, 2014)'
_diffrn_ambient_temperature 100(2)
_diffrn_measured_fraction_theta_full 0.998
_diffrn_measured_fraction_theta_max 0.996
_diffrn_measurement_device_type 'Bruker VENTURE PHOTON-II'
_diffrn_measurement_method '\f and \w scans'
_diffrn_radiation_type MoK\a
_diffrn_radiation_wavelength 0.71073
_diffrn_reflns_av_unetI/netI 0.0617
_diffrn_reflns_Laue_measured_fraction_full 0.998
_diffrn_reflns_Laue_measured_fraction_max 0.996
_diffrn_reflns_limit_h_max 16
_diffrn_reflns_limit_h_min -16
_diffrn_reflns_limit_k_max 23
_diffrn_reflns_limit_k_min -23
_diffrn_reflns_limit_l_max 25
_diffrn_reflns_limit_l_min 0
_diffrn_reflns_number 19846
_diffrn_reflns_point_group_measured_fraction_full 0.998
_diffrn_reflns_point_group_measured_fraction_max 0.996
_diffrn_reflns_theta_full 25.242
_diffrn_reflns_theta_max 28.282
_diffrn_reflns_theta_min 2.299
_diffrn_source micro-focus
_exptl_absorpt_coefficient_mu 0.446
_exptl_absorpt_correction_T_max 0.493516
_exptl_absorpt_correction_T_min 0.445188
_exptl_absorpt_correction_type multi-scan
_exptl_absorpt_process_details 'TWINABS-2012/1 (Sheldrick, 2012)'
_exptl_crystal_colour purple
_exptl_crystal_density_diffrn 1.356
_exptl_crystal_description Plate
_exptl_crystal_F_000 1708
_exptl_crystal_recrystallization_method 'Re-crystallisation from solvent: THF and pentane'
_exptl_crystal_size_max 0.170
_exptl_crystal_size_mid 0.160
_exptl_crystal_size_min 0.050
_exptl_transmission_factor_max 0.493516
_exptl_transmission_factor_min 0.445188
_refine_diff_density_max 0.541
_refine_diff_density_min -0.498
_refine_diff_density_rms 0.084
_refine_ls_extinction_method none
_refine_ls_goodness_of_fit_ref 1.048
_refine_ls_hydrogen_treatment constr
_refine_ls_matrix_type full
_refine_ls_number_parameters 1010
_refine_ls_number_reflns 19846
_refine_ls_number_restraints 0
_refine_ls_restrained_S_all 1.048
_refine_ls_R_factor_all 0.0759
_refine_ls_R_factor_gt 0.0490
_refine_ls_shift/su_max 0.001
_refine_ls_shift/su_mean 0.000
_refine_ls_structure_factor_coef Fsqd
_refine_ls_weighting_details 'w=1/[\s^2^(Fo^2^)+(0.0356P)^2^+5.2372P] where P=(Fo^2^+2Fc^2^)/3'
_refine_ls_weighting_scheme calc
_refine_ls_wR_factor_gt 0.0994
_refine_ls_wR_factor_ref 0.1139
_reflns_Friedel_coverage 0.000
_reflns_number_gt 15742
_reflns_number_total 19846
_reflns_threshold_expression 'I > 2\s(I)'
_cod_data_source_file c9dt03562a2.cif
_cod_data_source_block 17200z
_cod_database_code 7701466
_shelx_space_group_comment
;
The symmetry employed for this shelxl refinement is uniquely defined
by the following loop, which should always be used as a source of
symmetry information in preference to the above space-group names.
They are only intended as comments.
;
_shelx_estimated_absorpt_t_min 0.928
_shelx_estimated_absorpt_t_max 0.978
_shelxl_version_number 2014/6

loop_
_space_group_symop_operation_xyz
'x, y, z'
'-x, -y, -z'

loop_
_atom_site_label
_atom_site_type_symbol
_atom_site_fract_x
_atom_site_fract_y
_atom_site_fract_z
_atom_site_U_iso_or_equiv
_atom_site_adp_type
_atom_site_occupancy
_atom_site_site_symmetry_order
_atom_site_calc_flag
_atom_site_refinement_flags_posn
_atom_site_refinement_flags_adp
Cr1A Cr 0.03722(4) 0.42728(3) 0.69296(3) 0.01137(11) Uani 1 1 d . .
P1A P 0.15022(7) 0.32373(5) 0.73986(5) 0.01256(17) Uani 1 1 d . .
P2A P 0.00852(7) 0.46726(5) 0.81152(5) 0.01166(16) Uani 1 1 d . .
P3A P 0.20230(7) 0.51010(5) 0.65263(5) 0.01176(17) Uani 1 1 d . .
B1A B 0.2486(3) 0.4395(2) 0.7970(2) 0.0137(7) Uani 1 1 d . .
C1A C -0.0871(3) 0.3584(2) 0.7236(2) 0.0254(8) Uani 1 1 d . .
O1A O -0.1642(3) 0.3190(2) 0.73539(17) 0.0545(10) Uani 1 1 d . .
C2A C -0.0439(3) 0.5037(2) 0.6481(2) 0.0236(8) Uani 1 1 d . .
O2A O -0.0955(3) 0.5458(2) 0.61683(17) 0.0514(10) Uani 1 1 d . .
C3A C 0.0573(3) 0.4044(2) 0.5986(2) 0.0255(8) Uani 1 1 d . .
O3A O 0.0590(3) 0.39212(18) 0.54169(17) 0.0508(10) Uani 1 1 d . .
C4A C 0.2665(3) 0.30122(19) 0.66953(19) 0.0154(7) Uani 1 1 d . .
C5A C 0.2460(3) 0.2801(2) 0.6077(2) 0.0205(8) Uani 1 1 d . .
H5AA H 0.1728 0.2790 0.6020 0.025 Uiso 1 1 calc R U
C6A C 0.3313(3) 0.2607(2) 0.5542(2) 0.0296(9) Uani 1 1 d . .
H6AA H 0.3161 0.2463 0.5123 0.036 Uiso 1 1 calc R U
C7A C 0.4386(3) 0.2623(2) 0.5619(2) 0.0305(9) Uani 1 1 d . .
H7AA H 0.4970 0.2497 0.5251 0.037 Uiso 1 1 calc R U
C8A C 0.4601(3) 0.2824(2) 0.6235(2) 0.0278(9) Uani 1 1 d . .
H8AA H 0.5334 0.2833 0.6290 0.033 Uiso 1 1 calc R U
C9A C 0.3746(3) 0.3015(2) 0.6775(2) 0.0205(8) Uani 1 1 d . .
H9AA H 0.3899 0.3147 0.7198 0.025 Uiso 1 1 calc R U
C10A C 0.0830(3) 0.22753(19) 0.78336(19) 0.0161(7) Uani 1 1 d . .
C11A C 0.1295(3) 0.1607(2) 0.7676(2) 0.0281(9) Uani 1 1 d . .
H11A H 0.1969 0.1640 0.7310 0.034 Uiso 1 1 calc R U
C12A C 0.0783(3) 0.0887(2) 0.8050(3) 0.0340(10) Uani 1 1 d . .
H12A H 0.1108 0.0436 0.7934 0.041 Uiso 1 1 calc R U
C13A C -0.0188(3) 0.0829(2) 0.8587(2) 0.0214(8) Uani 1 1 d . .
H13A H -0.0534 0.0339 0.8844 0.026 Uiso 1 1 calc R U
C14A C -0.0657(3) 0.1490(2) 0.8751(2) 0.0272(9) Uani 1 1 d . .
H14A H -0.1329 0.1455 0.9119 0.033 Uiso 1 1 calc R U
C15A C -0.0143(3) 0.2207(2) 0.8375(2) 0.0241(8) Uani 1 1 d . .
H15A H -0.0468 0.2657 0.8494 0.029 Uiso 1 1 calc R U
C16A C -0.0732(2) 0.39707(18) 0.89209(18) 0.0128(6) Uani 1 1 d . .
C17A C -0.1797(3) 0.3749(2) 0.8901(2) 0.0185(7) Uani 1 1 d . .
H17A H -0.2076 0.3983 0.8485 0.022 Uiso 1 1 calc R U
C18A C -0.2450(3) 0.3195(2) 0.9471(2) 0.0224(8) Uani 1 1 d . .
H18A H -0.3160 0.3045 0.9439 0.027 Uiso 1 1 calc R U
C19A C -0.2061(3) 0.2860(2) 1.0091(2) 0.0220(7) Uani 1 1 d . .
H19A H -0.2498 0.2475 1.0482 0.026 Uiso 1 1 calc R U
C20A C -0.1027(3) 0.3097(2) 1.01335(19) 0.0204(7) Uani 1 1 d . .
H20A H -0.0769 0.2884 1.0563 0.025 Uiso 1 1 calc R U
C21A C -0.0369(3) 0.3640(2) 0.95536(19) 0.0178(7) Uani 1 1 d . .
H21A H 0.0340 0.3790 0.9589 0.021 Uiso 1 1 calc R U
C22A C -0.0728(2) 0.55146(19) 0.82522(18) 0.0138(6) Uani 1 1 d . .
C23A C -0.1668(3) 0.5654(2) 0.79816(19) 0.0171(7) Uani 1 1 d . .
H23A H -0.1878 0.5324 0.7704 0.020 Uiso 1 1 calc R U
C24A C -0.2302(3) 0.6273(2) 0.8115(2) 0.0232(8) Uani 1 1 d . .
H24A H -0.2943 0.6362 0.7930 0.028 Uiso 1 1 calc R U
C25A C -0.1997(3) 0.6760(2) 0.8516(2) 0.0250(8) Uani 1 1 d . .
H25A H -0.2425 0.7184 0.8605 0.030 Uiso 1 1 calc R U
C26A C -0.1068(3) 0.6623(2) 0.8785(2) 0.0244(8) Uani 1 1 d . .
H26A H -0.0855 0.6957 0.9058 0.029 Uiso 1 1 calc R U
C27A C -0.0437(3) 0.5998(2) 0.8662(2) 0.0194(7) Uani 1 1 d . .
H27A H 0.0193 0.5904 0.8859 0.023 Uiso 1 1 calc R U
C28A C 0.1941(3) 0.61396(19) 0.64891(19) 0.0148(7) Uani 1 1 d . .
C29A C 0.0969(3) 0.6493(2) 0.66951(19) 0.0176(7) Uani 1 1 d . .
H29A H 0.0294 0.6193 0.6881 0.021 Uiso 1 1 calc R U
C30A C 0.0970(3) 0.7289(2) 0.6632(2) 0.0209(8) Uani 1 1 d . .
H30A H 0.0299 0.7524 0.6785 0.025 Uiso 1 1 calc R U
C31A C 0.1951(3) 0.7736(2) 0.6346(2) 0.0225(8) Uani 1 1 d . .
H31A H 0.1954 0.8276 0.6299 0.027 Uiso 1 1 calc R U
C32A C 0.2916(3) 0.7384(2) 0.6133(2) 0.0223(8) Uani 1 1 d . .
H32A H 0.3588 0.7687 0.5938 0.027 Uiso 1 1 calc R U
C33A C 0.2925(3) 0.6595(2) 0.6198(2) 0.0179(7) Uani 1 1 d . .
H33A H 0.3598 0.6364 0.6046 0.021 Uiso 1 1 calc R U
C34A C 0.2659(3) 0.51815(19) 0.55343(19) 0.0138(7) Uani 1 1 d . .
C35A C 0.2218(3) 0.5694(2) 0.5017(2) 0.0196(8) Uani 1 1 d . .
H35A H 0.1615 0.5985 0.5187 0.024 Uiso 1 1 calc R U
C36A C 0.2653(3) 0.5782(2) 0.4260(2) 0.0273(9) Uani 1 1 d . .
H36A H 0.2352 0.6134 0.3914 0.033 Uiso 1 1 calc R U
C37A C 0.3531(3) 0.5354(2) 0.4004(2) 0.0269(9) Uani 1 1 d . .
H37A H 0.3839 0.5421 0.3485 0.032 Uiso 1 1 calc R U
C38A C 0.3950(3) 0.4831(2) 0.4513(2) 0.0252(8) Uani 1 1 d . .
H38A H 0.4536 0.4528 0.4340 0.030 Uiso 1 1 calc R U
C39A C 0.3524(3) 0.4743(2) 0.5274(2) 0.0187(7) Uani 1 1 d . .
H39A H 0.3821 0.4384 0.5618 0.022 Uiso 1 1 calc R U
C40A C 0.2089(3) 0.34741(19) 0.81067(19) 0.0145(7) Uani 1 1 d . .
H40A H 0.1540 0.3323 0.8591 0.017 Uiso 1 1 calc R U
H40B H 0.2734 0.3160 0.8144 0.017 Uiso 1 1 calc R U
C41A C 0.1399(2) 0.48751(18) 0.82997(18) 0.0128(6) Uani 1 1 d . .
H41A H 0.1593 0.5431 0.8096 0.015 Uiso 1 1 calc R U
H41D H 0.1290 0.4777 0.8847 0.015 Uiso 1 1 calc R U
C42A C 0.3027(2) 0.4809(2) 0.70751(18) 0.0142(7) Uani 1 1 d . .
H42A H 0.3514 0.4445 0.6848 0.017 Uiso 1 1 calc R U
H42B H 0.3490 0.5267 0.7046 0.017 Uiso 1 1 calc R U
C43A C 0.3415(3) 0.44160(19) 0.8446(2) 0.0152(7) Uani 1 1 d . .
C44A C 0.3148(3) 0.4225(2) 0.9224(2) 0.0219(8) Uani 1 1 d . .
H44A H 0.2398 0.4106 0.9482 0.026 Uiso 1 1 calc R U
C45A C 0.3935(3) 0.4201(2) 0.9641(2) 0.0269(8) Uani 1 1 d . .
H45A H 0.3714 0.4073 1.0169 0.032 Uiso 1 1 calc R U
C46A C 0.5033(3) 0.4362(2) 0.9283(2) 0.0252(8) Uani 1 1 d . .
H46A H 0.5572 0.4346 0.9561 0.030 Uiso 1 1 calc R U
C47A C 0.5336(3) 0.4549(2) 0.8513(2) 0.0247(8) Uani 1 1 d . .
H47A H 0.6089 0.4660 0.8260 0.030 Uiso 1 1 calc R U
C48A C 0.4538(3) 0.4575(2) 0.8108(2) 0.0192(7) Uani 1 1 d . .
H48A H 0.4766 0.4707 0.7579 0.023 Uiso 1 1 calc R U
Cr1B Cr 0.53694(4) 0.97646(3) 0.68939(3) 0.01106(11) Uani 1 1 d . .
P1B P 0.51179(6) 0.87755(5) 0.80617(5) 0.01100(16) Uani 1 1 d . .
P2B P 0.70562(7) 0.91583(5) 0.64889(5) 0.01220(17) Uani 1 1 d . .
P3B P 0.64333(7) 1.05882(5) 0.73846(5) 0.01234(17) Uani 1 1 d . .
B1B B 0.7478(3) 0.9154(2) 0.7940(2) 0.0144(7) Uani 1 1 d . .
C1B C 0.4500(3) 0.9248(2) 0.6458(2) 0.0230(8) Uani 1 1 d . .
O1B O 0.3904(3) 0.90046(19) 0.61810(17) 0.0419(8) Uani 1 1 d . .
C2B C 0.5654(3) 1.0460(2) 0.5945(2) 0.0243(8) Uani 1 1 d . .
O2B O 0.5752(3) 1.08593(18) 0.53753(17) 0.0440(8) Uani 1 1 d . .
C3B C 0.4061(3) 1.0248(2) 0.7191(2) 0.0223(8) Uani 1 1 d . .
O3B O 0.3245(2) 1.0541(2) 0.72955(17) 0.0416(8) Uani 1 1 d . .
C4B C 0.4286(2) 0.90689(18) 0.88820(18) 0.0134(6) Uani 1 1 d . .
C5B C 0.3225(3) 0.9308(2) 0.8861(2) 0.0170(7) Uani 1 1 d . .
H5BA H 0.2948 0.9292 0.8441 0.020 Uiso 1 1 calc R U
C6B C 0.2575(3) 0.9569(2) 0.9452(2) 0.0195(7) Uani 1 1 d . .
H6BA H 0.1865 0.9744 0.9428 0.023 Uiso 1 1 calc R U
C7B C 0.2964(3) 0.9574(2) 1.0071(2) 0.0215(7) Uani 1 1 d . .
H7BA H 0.2529 0.9763 1.0469 0.026 Uiso 1 1 calc R U
C8B C 0.3985(3) 0.9303(2) 1.0110(2) 0.0224(7) Uani 1 1 d . .
H8BA H 0.4237 0.9286 1.0547 0.027 Uiso 1 1 calc R U
C9B C 0.4652(3) 0.9054(2) 0.95150(19) 0.0177(7) Uani 1 1 d . .
H9BA H 0.5358 0.8875 0.9545 0.021 Uiso 1 1 calc R U
C10B C 0.4360(3) 0.78572(19) 0.81777(18) 0.0136(6) Uani 1 1 d . .
C11B C 0.3409(3) 0.7828(2) 0.79175(18) 0.0157(7) Uani 1 1 d . .
H11B H 0.3149 0.8289 0.7672 0.019 Uiso 1 1 calc R U
C12B C 0.2843(3) 0.7130(2) 0.8015(2) 0.0218(8) Uani 1 1 d . .
H12B H 0.2199 0.7116 0.7836 0.026 Uiso 1 1 calc R U
C13B C 0.3220(3) 0.6455(2) 0.8375(2) 0.0244(8) Uani 1 1 d . .
H13B H 0.2837 0.5979 0.8435 0.029 Uiso 1 1 calc R U
C14B C 0.4147(3) 0.6469(2) 0.8646(2) 0.0217(8) Uani 1 1 d . .
H14B H 0.4402 0.6006 0.8891 0.026 Uiso 1 1 calc R U
C15B C 0.4706(3) 0.7172(2) 0.8554(2) 0.0165(7) Uani 1 1 d . .
H15B H 0.5332 0.7184 0.8752 0.020 Uiso 1 1 calc R U
C16B C 0.6996(3) 0.81397(19) 0.64558(18) 0.0142(7) Uani 1 1 d . .
C17B C 0.6022(3) 0.7696(2) 0.66202(19) 0.0171(7) Uani 1 1 d . .
H17B H 0.5338 0.7916 0.6770 0.021 Uiso 1 1 calc R U
C18B C 0.6042(3) 0.6931(2) 0.6567(2) 0.0218(8) Uani 1 1 d . .
H18B H 0.5371 0.6630 0.6695 0.026 Uiso 1 1 calc R U
C19B C 0.7024(3) 0.6608(2) 0.6330(2) 0.0244(8) Uani 1 1 d . .
H19B H 0.7030 0.6087 0.6295 0.029 Uiso 1 1 calc R U
C20B C 0.8009(3) 0.7050(2) 0.6143(2) 0.0224(8) Uani 1 1 d . .
H20B H 0.8689 0.6835 0.5972 0.027 Uiso 1 1 calc R U
C21B C 0.7989(3) 0.7805(2) 0.6210(2) 0.0188(7) Uani 1 1 d . .
H21B H 0.8662 0.8103 0.6086 0.023 Uiso 1 1 calc R U
C22B C 0.7716(3) 0.9559(2) 0.55002(19) 0.0165(7) Uani 1 1 d . .
C23B C 0.7343(3) 0.9276(2) 0.4970(2) 0.0220(8) Uani 1 1 d . .
H23B H 0.6766 0.8887 0.5130 0.026 Uiso 1 1 calc R U
C24B C 0.7799(3) 0.9551(2) 0.4215(2) 0.0285(9) Uani 1 1 d . .
H24B H 0.7545 0.9348 0.3860 0.034 Uiso 1 1 calc R U
C25B C 0.8628(3) 1.0125(2) 0.3984(2) 0.0293(9) Uani 1 1 d . .
H25B H 0.8951 1.0315 0.3468 0.035 Uiso 1 1 calc R U
C26B C 0.8987(3) 1.0424(2) 0.4497(2) 0.0270(9) Uani 1 1 d . .
H26B H 0.9548 1.0825 0.4333 0.032 Uiso 1 1 calc R U
C27B C 0.8533(3) 1.0143(2) 0.5260(2) 0.0208(8) Uani 1 1 d . .
H27B H 0.8783 1.0353 0.5612 0.025 Uiso 1 1 calc R U
C28B C 0.7591(3) 1.1171(2) 0.67031(19) 0.0157(7) Uani 1 1 d . .
C29B C 0.7378(3) 1.1701(2) 0.6092(2) 0.0214(8) Uani 1 1 d . .
H29B H 0.6646 1.1745 0.6036 0.026 Uiso 1 1 calc R U
C30B C 0.8225(3) 1.2164(2) 0.5569(2) 0.0292(9) Uani 1 1 d . .
H30B H 0.8072 1.2518 0.5155 0.035 Uiso 1 1 calc R U
C31B C 0.9292(3) 1.2107(2) 0.5650(2) 0.0321(10) Uani 1 1 d . .
H31B H 0.9873 1.2417 0.5287 0.038 Uiso 1 1 calc R U
C32B C 0.9514(3) 1.1602(2) 0.6253(2) 0.0281(9) Uani 1 1 d . .
H32B H 1.0247 1.1569 0.6308 0.034 Uiso 1 1 calc R U
C33B C 0.8672(3) 1.1141(2) 0.6782(2) 0.0193(7) Uani 1 1 d . .
H33B H 0.8832 1.0801 0.7202 0.023 Uiso 1 1 calc R U
C34B C 0.5724(3) 1.13232(19) 0.78349(19) 0.0146(7) Uani 1 1 d . .
C35B C 0.4670(3) 1.1155(2) 0.83063(19) 0.0192(7) Uani 1 1 d . .
H35B H 0.4298 1.0676 0.8361 0.023 Uiso 1 1 calc R U
C36B C 0.4159(3) 1.1684(2) 0.8696(2) 0.0222(8) Uani 1 1 d . .
H36B H 0.3442 1.1561 0.9014 0.027 Uiso 1 1 calc R U
C37B C 0.4679(3) 1.2383(2) 0.8627(2) 0.0245(8) Uani 1 1 d . .
H37B H 0.4322 1.2744 0.8888 0.029 Uiso 1 1 calc R U
C38B C 0.5733(3) 1.2552(2) 0.8169(2) 0.0284(9) Uani 1 1 d . .
H38B H 0.6105 1.3029 0.8124 0.034 Uiso 1 1 calc R U
C39B C 0.6247(3) 1.2026(2) 0.7776(2) 0.0250(8) Uani 1 1 d . .
H39B H 0.6967 1.2150 0.7462 0.030 Uiso 1 1 calc R U
C40B C 0.6441(2) 0.84940(18) 0.82438(18) 0.0126(6) Uani 1 1 d . .
H40C H 0.6332 0.8310 0.8789 0.015 Uiso 1 1 calc R U
H40D H 0.6667 0.8052 0.8019 0.015 Uiso 1 1 calc R U
C41B C 0.8046(3) 0.9193(2) 0.70465(18) 0.0142(7) Uani 1 1 d . .
H41B H 0.8530 0.8757 0.7012 0.017 Uiso 1 1 calc R U
H41C H 0.8513 0.9674 0.6832 0.017 Uiso 1 1 calc R U
C42B C 0.7037(3) 1.00041(19) 0.80862(18) 0.0144(7) Uani 1 1 d . .
H42C H 0.7668 1.0306 0.8132 0.017 Uiso 1 1 calc R U
H42D H 0.6485 0.9910 0.8570 0.017 Uiso 1 1 calc R U
C43B C 0.8394(3) 0.89197(18) 0.84296(19) 0.0146(7) Uani 1 1 d . .
C44B C 0.9522(3) 0.8893(2) 0.8118(2) 0.0212(8) Uani 1 1 d . .
H44B H 0.9775 0.8977 0.7592 0.025 Uiso 1 1 calc R U
C45B C 1.0285(3) 0.8747(2) 0.8551(2) 0.0250(8) Uani 1 1 d . .
H45B H 1.1042 0.8729 0.8316 0.030 Uiso 1 1 calc R U
C46B C 0.9962(3) 0.8629(2) 0.9312(2) 0.0262(9) Uani 1 1 d . .
H46B H 1.0489 0.8542 0.9603 0.031 Uiso 1 1 calc R U
C47B C 0.8851(3) 0.8638(2) 0.9650(2) 0.0253(8) Uani 1 1 d . .
H47B H 0.8609 0.8547 1.0177 0.030 Uiso 1 1 calc R U
C48B C 0.8092(3) 0.8782(2) 0.9212(2) 0.0210(8) Uani 1 1 d . .
H48B H 0.7336 0.8787 0.9453 0.025 Uiso 1 1 calc R U

loop_
_atom_site_aniso_label
_atom_site_aniso_U_11
_atom_site_aniso_U_22
_atom_site_aniso_U_33
_atom_site_aniso_U_23
_atom_site_aniso_U_13
_atom_site_aniso_U_12
Cr1A 0.0104(2) 0.0097(2) 0.0139(3) -0.0022(2) -0.0033(2) -0.0006(2)
P1A 0.0113(4) 0.0099(4) 0.0162(4) -0.0024(3) -0.0033(3) -0.0006(3)
P2A 0.0101(4) 0.0110(4) 0.0143(4) -0.0032(3) -0.0036(3) 0.0016(3)
P3A 0.0110(4) 0.0099(4) 0.0136(4) -0.0023(3) -0.0020(3) -0.0006(3)
B1A 0.0116(16) 0.0138(17) 0.0157(18) -0.0032(15) -0.0035(14) -0.0010(14)
C1A 0.0233(18) 0.032(2) 0.0190(19) -0.0007(16) -0.0059(15) -0.0084(16)
O1A 0.0442(18) 0.082(3) 0.0304(17) -0.0017(17) -0.0065(14) -0.0499(18)
C2A 0.034(2) 0.0217(19) 0.0159(18) -0.0076(15) -0.0046(16) 0.0106(17)
O2A 0.083(2) 0.052(2) 0.0308(18) -0.0178(16) -0.0296(17) 0.053(2)
C3A 0.042(2) 0.0135(17) 0.021(2) -0.0028(15) -0.0099(17) 0.0078(17)
O3A 0.108(3) 0.0268(17) 0.0223(16) -0.0104(14) -0.0219(18) 0.0160(18)
C4A 0.0151(15) 0.0088(15) 0.0197(18) -0.0028(13) -0.0003(13) 0.0021(13)
C5A 0.0212(17) 0.0180(18) 0.0231(19) -0.0057(15) -0.0063(15) 0.0041(15)
C6A 0.044(2) 0.024(2) 0.021(2) -0.0077(17) -0.0054(18) 0.0077(19)
C7A 0.035(2) 0.022(2) 0.026(2) -0.0061(17) 0.0094(17) 0.0113(17)
C8A 0.0194(18) 0.023(2) 0.038(2) -0.0075(18) 0.0003(16) 0.0050(16)
C9A 0.0170(16) 0.0175(17) 0.026(2) -0.0038(15) -0.0047(15) 0.0020(14)
C10A 0.0168(15) 0.0113(15) 0.0196(17) -0.0005(14) -0.0062(13) -0.0004(13)
C11A 0.0154(16) 0.0122(17) 0.049(3) -0.0048(17) 0.0048(16) 0.0017(14)
C12A 0.0208(18) 0.0125(18) 0.060(3) -0.0021(18) 0.0007(18) 0.0006(15)
C13A 0.0203(17) 0.0109(16) 0.030(2) 0.0006(15) -0.0056(15) -0.0033(14)
C14A 0.030(2) 0.0182(18) 0.025(2) -0.0021(16) 0.0066(16) -0.0081(16)
C15A 0.0297(19) 0.0122(16) 0.0252(19) -0.0059(14) 0.0046(15) -0.0033(14)
C16A 0.0123(14) 0.0121(15) 0.0122(15) -0.0021(12) -0.0003(12) 0.0025(12)
C17A 0.0153(15) 0.0201(18) 0.0203(18) -0.0043(15) -0.0055(14) 0.0015(14)
C18A 0.0137(16) 0.0239(18) 0.0265(19) -0.0046(16) -0.0001(14) -0.0013(14)
C19A 0.0210(17) 0.0223(17) 0.0176(17) 0.0003(14) 0.0005(14) -0.0021(14)
C20A 0.0230(17) 0.0202(17) 0.0154(17) 0.0005(14) -0.0038(13) 0.0039(14)
C21A 0.0179(16) 0.0164(16) 0.0186(17) -0.0024(14) -0.0051(13) 0.0032(13)
C22A 0.0109(14) 0.0150(15) 0.0141(16) -0.0029(13) -0.0011(12) 0.0035(12)
C23A 0.0140(15) 0.0213(17) 0.0180(17) -0.0074(14) -0.0053(13) 0.0037(13)
C24A 0.0220(17) 0.031(2) 0.0184(18) -0.0068(15) -0.0073(14) 0.0118(15)
C25A 0.0256(18) 0.0246(19) 0.0264(19) -0.0093(16) -0.0066(15) 0.0145(15)
C26A 0.0281(19) 0.0196(18) 0.031(2) -0.0135(16) -0.0101(16) 0.0082(15)
C27A 0.0171(16) 0.0193(18) 0.0250(19) -0.0080(15) -0.0086(14) 0.0041(14)
C28A 0.0176(16) 0.0124(16) 0.0130(17) -0.0003(13) -0.0035(13) -0.0002(13)
C29A 0.0230(17) 0.0133(16) 0.0173(18) -0.0027(14) -0.0072(14) 0.0036(14)
C30A 0.0243(18) 0.0188(18) 0.0216(19) -0.0053(15) -0.0092(15) 0.0070(15)
C31A 0.035(2) 0.0079(16) 0.027(2) -0.0028(15) -0.0133(17) 0.0000(15)
C32A 0.0257(18) 0.0158(18) 0.027(2) -0.0017(16) -0.0116(16) -0.0075(15)
C33A 0.0174(16) 0.0169(17) 0.0191(18) -0.0029(15) -0.0049(14) -0.0003(14)
C34A 0.0121(15) 0.0115(16) 0.0174(17) -0.0043(14) -0.0019(13) -0.0060(13)
C35A 0.0223(18) 0.0205(17) 0.0161(18) -0.0045(15) -0.0044(15) 0.0009(14)
C36A 0.033(2) 0.027(2) 0.021(2) -0.0022(17) -0.0081(16) -0.0029(17)
C37A 0.0277(19) 0.035(2) 0.0161(19) -0.0085(17) 0.0004(15) -0.0098(18)
C38A 0.0184(17) 0.028(2) 0.029(2) -0.0127(18) -0.0006(15) -0.0025(16)
C39A 0.0135(16) 0.0203(18) 0.0224(19) -0.0065(16) -0.0033(14) -0.0018(14)
C40A 0.0130(15) 0.0144(16) 0.0179(17) -0.0063(14) -0.0051(13) 0.0026(13)
C41A 0.0122(14) 0.0105(15) 0.0154(16) -0.0020(12) -0.0034(12) 0.0000(12)
C42A 0.0096(14) 0.0147(16) 0.0188(17) -0.0053(14) -0.0032(13) -0.0008(13)
C43A 0.0143(15) 0.0102(15) 0.0238(18) -0.0072(14) -0.0068(14) 0.0009(13)
C44A 0.0177(16) 0.028(2) 0.0197(18) -0.0033(16) -0.0060(14) 0.0023(15)
C45A 0.0276(19) 0.034(2) 0.023(2) -0.0082(17) -0.0127(16) 0.0057(17)
C46A 0.0197(17) 0.030(2) 0.036(2) -0.0159(18) -0.0203(16) 0.0087(16)
C47A 0.0134(16) 0.027(2) 0.039(2) -0.0142(18) -0.0101(15) 0.0046(15)
C48A 0.0159(16) 0.0193(17) 0.0244(19) -0.0069(15) -0.0075(14) 0.0051(14)
Cr1B 0.0107(2) 0.0090(2) 0.0133(3) -0.0024(2) -0.00275(19) 0.0011(2)
P1B 0.0094(3) 0.0107(4) 0.0130(4) -0.0027(3) -0.0030(3) -0.0006(3)
P2B 0.0114(4) 0.0106(4) 0.0143(4) -0.0037(3) -0.0019(3) 0.0013(3)
P3B 0.0108(4) 0.0111(4) 0.0151(4) -0.0036(3) -0.0027(3) -0.0003(3)
B1B 0.0094(16) 0.0138(17) 0.021(2) -0.0047(16) -0.0043(14) -0.0005(14)
C1B 0.0296(19) 0.0177(18) 0.0199(19) -0.0002(15) -0.0064(16) -0.0058(16)
O1B 0.060(2) 0.0373(18) 0.0294(17) 0.0012(14) -0.0211(15) -0.0251(16)
C2B 0.034(2) 0.0187(18) 0.020(2) -0.0040(16) -0.0067(16) -0.0019(16)
O2B 0.083(2) 0.0243(16) 0.0219(16) 0.0013(13) -0.0131(16) 0.0031(16)
C3B 0.0218(17) 0.0270(19) 0.0195(19) -0.0066(15) -0.0067(14) 0.0062(15)
O3B 0.0294(15) 0.058(2) 0.0416(18) -0.0174(16) -0.0111(13) 0.0263(15)
C4B 0.0120(14) 0.0124(15) 0.0140(16) -0.0019(13) -0.0010(12) -0.0031(12)
C5B 0.0144(15) 0.0193(17) 0.0182(17) -0.0067(15) -0.0038(13) -0.0013(13)
C6B 0.0140(15) 0.0177(17) 0.0266(19) -0.0072(15) -0.0027(14) 0.0007(13)
C7B 0.0167(16) 0.0217(17) 0.0241(19) -0.0109(15) 0.0040(14) -0.0049(14)
C8B 0.0218(17) 0.0296(19) 0.0174(17) -0.0088(15) -0.0047(14) -0.0003(15)
C9B 0.0148(15) 0.0186(17) 0.0206(18) -0.0050(14) -0.0056(13) 0.0015(13)
C10B 0.0138(14) 0.0126(15) 0.0122(15) -0.0021(13) 0.0001(12) -0.0015(12)
C11B 0.0140(15) 0.0183(16) 0.0139(16) -0.0027(13) -0.0025(12) -0.0016(13)
C12B 0.0189(16) 0.0283(19) 0.0195(18) -0.0048(15) -0.0076(14) -0.0076(14)
C13B 0.0289(18) 0.0195(17) 0.0253(19) -0.0065(15) -0.0059(15) -0.0088(15)
C14B 0.0243(17) 0.0128(16) 0.0263(19) -0.0009(14) -0.0062(15) -0.0016(14)
C15B 0.0142(15) 0.0152(16) 0.0217(18) -0.0068(14) -0.0053(13) 0.0004(13)
C16B 0.0201(16) 0.0115(15) 0.0111(16) -0.0026(13) -0.0041(13) 0.0027(13)
C17B 0.0173(16) 0.0193(18) 0.0133(17) -0.0049(14) 0.0001(13) 0.0002(14)
C18B 0.032(2) 0.0167(17) 0.0187(18) -0.0055(15) -0.0100(15) -0.0016(16)
C19B 0.040(2) 0.0151(18) 0.025(2) -0.0080(16) -0.0177(17) 0.0072(17)
C20B 0.0259(18) 0.0212(19) 0.026(2) -0.0116(16) -0.0112(16) 0.0126(16)
C21B 0.0205(17) 0.0163(17) 0.0222(19) -0.0085(15) -0.0068(14) 0.0058(14)
C22B 0.0154(15) 0.0164(17) 0.0148(17) -0.0014(14) -0.0003(13) 0.0049(14)
C23B 0.0269(19) 0.0220(18) 0.0165(18) -0.0042(16) -0.0042(14) 0.0035(16)
C24B 0.038(2) 0.026(2) 0.021(2) -0.0035(17) -0.0086(17) 0.0094(18)
C25B 0.031(2) 0.032(2) 0.0161(19) 0.0041(17) 0.0034(16) 0.0108(18)
C26B 0.0225(19) 0.025(2) 0.023(2) 0.0067(17) 0.0018(16) 0.0022(17)
C27B 0.0193(17) 0.0175(18) 0.0223(19) 0.0002(15) -0.0035(15) 0.0027(15)
C28B 0.0143(15) 0.0140(16) 0.0185(18) -0.0060(14) -0.0012(13) 0.0010(13)
C29B 0.0261(19) 0.0161(17) 0.0210(19) -0.0023(15) -0.0060(15) 0.0006(15)
C30B 0.041(2) 0.0188(19) 0.022(2) 0.0033(16) -0.0023(17) -0.0054(18)
C31B 0.032(2) 0.025(2) 0.030(2) -0.0051(18) 0.0086(17) -0.0130(18)
C32B 0.0170(17) 0.028(2) 0.039(2) -0.0123(19) -0.0014(16) -0.0043(16)
C33B 0.0175(16) 0.0152(17) 0.0237(19) -0.0026(15) -0.0038(14) -0.0021(14)
C34B 0.0163(15) 0.0116(15) 0.0172(17) -0.0044(13) -0.0057(13) 0.0020(13)
C35B 0.0189(16) 0.0163(16) 0.0223(18) -0.0049(14) -0.0044(14) -0.0015(13)
C36B 0.0187(16) 0.0244(19) 0.0235(19) -0.0091(16) -0.0018(14) 0.0038(15)
C37B 0.0257(18) 0.026(2) 0.026(2) -0.0135(17) -0.0090(16) 0.0100(16)
C38B 0.0249(19) 0.0198(18) 0.045(2) -0.0197(18) -0.0055(17) -0.0028(15)
C39B 0.0167(16) 0.0240(19) 0.036(2) -0.0166(17) 0.0004(15) -0.0007(15)
C40B 0.0086(14) 0.0124(15) 0.0164(16) -0.0016(13) -0.0042(12) 0.0022(12)
C41B 0.0108(14) 0.0146(16) 0.0175(17) -0.0049(14) -0.0034(13) 0.0024(13)
C42B 0.0151(15) 0.0135(16) 0.0151(16) -0.0044(13) -0.0036(13) 0.0020(13)
C43B 0.0136(15) 0.0085(15) 0.0228(18) -0.0024(14) -0.0075(13) 0.0015(12)
C44B 0.0133(15) 0.0226(18) 0.0252(19) 0.0008(16) -0.0061(14) -0.0004(14)
C45B 0.0119(16) 0.0237(19) 0.039(2) -0.0032(17) -0.0084(15) 0.0004(15)
C46B 0.0262(19) 0.0167(17) 0.040(2) -0.0003(17) -0.0220(18) 0.0007(15)
C47B 0.0278(19) 0.0278(19) 0.0230(19) -0.0033(16) -0.0139(15) 0.0007(16)
C48B 0.0161(16) 0.0254(19) 0.0232(19) -0.0048(16) -0.0088(14) 0.0028(14)

loop_
_atom_type_symbol
_atom_type_description
_atom_type_scat_dispersion_real
_atom_type_scat_dispersion_imag
_atom_type_scat_source
C C 0.0033 0.0016 'International Tables Vol C Tables 4.2.6.8 and 6.1.1.4'
H H 0.0000 0.0000 'International Tables Vol C Tables 4.2.6.8 and 6.1.1.4'
B B 0.0013 0.0007 'International Tables Vol C Tables 4.2.6.8 and 6.1.1.4'
Cr Cr 0.3209 0.6236 'International Tables Vol C Tables 4.2.6.8 and 6.1.1.4'
O O 0.0106 0.0060 'International Tables Vol C Tables 4.2.6.8 and 6.1.1.4'
P P 0.1023 0.0942 'International Tables Vol C Tables 4.2.6.8 and 6.1.1.4'

loop_
_geom_angle_atom_site_label_1
_geom_angle_atom_site_label_2
_geom_angle_atom_site_label_3
_geom_angle
C2A Cr1A C1A 90.09(18)
C2A Cr1A C3A 79.76(16)
C1A Cr1A C3A 86.45(18)
C2A Cr1A P3A 92.27(13)
C1A Cr1A P3A 177.05(13)
C3A Cr1A P3A 92.23(13)
C2A Cr1A P2A 96.25(12)
C1A Cr1A P2A 95.42(12)
C3A Cr1A P2A 175.61(12)
P3A Cr1A P2A 86.09(3)
C2A Cr1A P1A 174.33(12)
C1A Cr1A P1A 90.35(13)
C3A Cr1A P1A 94.63(12)
P3A Cr1A P1A 87.13(4)
P2A Cr1A P1A 89.34(4)
C40A P1A C4A 105.95(16)
C40A P1A C10A 104.13(16)
C4A P1A C10A 101.01(16)
C40A P1A Cr1A 110.92(11)
C4A P1A Cr1A 115.39(11)
C10A P1A Cr1A 118.08(11)
C41A P2A C16A 108.72(15)
C41A P2A C22A 105.12(15)
C16A P2A C22A 97.46(15)
C41A P2A Cr1A 110.43(11)
C16A P2A Cr1A 114.12(11)
C22A P2A Cr1A 119.83(11)
C42A P3A C34A 110.16(15)
C42A P3A C28A 103.17(16)
C34A P3A C28A 97.40(16)
C42A P3A Cr1A 113.57(11)
C34A P3A Cr1A 110.87(11)
C28A P3A Cr1A 120.29(11)
C43A B1A C40A 106.6(3)
C43A B1A C42A 109.4(3)
C40A B1A C42A 112.9(3)
C43A B1A C41A 109.6(3)
C40A B1A C41A 109.0(3)
C42A B1A C41A 109.3(3)
O1A C1A Cr1A 173.4(3)
O2A C2A Cr1A 173.7(4)
O3A C3A Cr1A 173.3(4)
C5A C4A C9A 118.7(3)
C5A C4A P1A 119.0(3)
C9A C4A P1A 122.3(3)
C6A C5A C4A 120.8(3)
C6A C5A H5AA 119.6
C4A C5A H5AA 119.6
C7A C6A C5A 120.1(4)
C7A C6A H6AA 120.0
C5A C6A H6AA 120.0
C8A C7A C6A 119.8(4)
C8A C7A H7AA 120.1
C6A C7A H7AA 120.1
C7A C8A C9A 120.3(4)
C7A C8A H8AA 119.9
C9A C8A H8AA 119.9
C8A C9A C4A 120.4(4)
C8A C9A H9AA 119.8
C4A C9A H9AA 119.8
C15A C10A C11A 118.2(3)
C15A C10A P1A 118.9(3)
C11A C10A P1A 122.9(3)
C10A C11A C12A 120.8(3)
C10A C11A H11A 119.6
C12A C11A H11A 119.6
C13A C12A C11A 120.4(4)
C13A C12A H12A 119.8
C11A C12A H12A 119.8
C12A C13A C14A 119.4(3)
C12A C13A H13A 120.3
C14A C13A H13A 120.3
C13A C14A C15A 120.0(3)
C13A C14A H14A 120.0
C15A C14A H14A 120.0
C10A C15A C14A 121.3(3)
C10A C15A H15A 119.3
C14A C15A H15A 119.3
C21A C16A C17A 117.7(3)
C21A C16A P2A 124.4(2)
C17A C16A P2A 117.9(2)
C18A C17A C16A 121.6(3)
C18A C17A H17A 119.2
C16A C17A H17A 119.2
C17A C18A C19A 119.8(3)
C17A C18A H18A 120.1
C19A C18A H18A 120.1
C20A C19A C18A 119.3(3)
C20A C19A H19A 120.4
C18A C19A H19A 120.4
C21A C20A C19A 120.7(3)
C21A C20A H20A 119.7
C19A C20A H20A 119.7
C20A C21A C16A 121.0(3)
C20A C21A H21A 119.5
C16A C21A H21A 119.5
C27A C22A C23A 119.1(3)
C27A C22A P2A 119.9(2)
C23A C22A P2A 121.0(3)
C22A C23A C24A 120.5(3)
C22A C23A H23A 119.7
C24A C23A H23A 119.7
C25A C24A C23A 120.1(3)
C25A C24A H24A 119.9
C23A C24A H24A 119.9
C26A C25A C24A 119.4(3)
C26A C25A H25A 120.3
C24A C25A H25A 120.3
C25A C26A C27A 120.8(4)
C25A C26A H26A 119.6
C27A C26A H26A 119.6
C22A C27A C26A 120.1(3)
C22A C27A H27A 120.0
C26A C27A H27A 120.0
C29A C28A C33A 118.8(3)
C29A C28A P3A 124.0(3)
C33A C28A P3A 117.1(3)
C28A C29A C30A 120.7(3)
C28A C29A H29A 119.7
C30A C29A H29A 119.7
C31A C30A C29A 120.2(3)
C31A C30A H30A 119.9
C29A C30A H30A 119.9
C32A C31A C30A 119.1(3)
C32A C31A H31A 120.4
C30A C31A H31A 120.4
C31A C32A C33A 121.2(3)
C31A C32A H32A 119.4
C33A C32A H32A 119.4
C32A C33A C28A 120.1(3)
C32A C33A H33A 119.9
C28A C33A H33A 119.9
C39A C34A C35A 118.9(3)
C39A C34A P3A 123.5(3)
C35A C34A P3A 117.5(3)
C36A C35A C34A 120.6(3)
C36A C35A H35A 119.7
C34A C35A H35A 119.7
C35A C36A C37A 120.2(4)
C35A C36A H36A 119.9
C37A C36A H36A 119.9
C38A C37A C36A 119.4(4)
C38A C37A H37A 120.3
C36A C37A H37A 120.3
C37A C38A C39A 120.8(4)
C37A C38A H38A 119.6
C39A C38A H38A 119.6
C38A C39A C34A 120.0(3)
C38A C39A H39A 120.0
C34A C39A H39A 120.0
B1A C40A P1A 115.8(2)
B1A C40A H40A 108.3
P1A C40A H40A 108.3
B1A C40A H40B 108.3
P1A C40A H40B 108.3
H40A C40A H40B 107.4
B1A C41A P2A 118.6(2)
B1A C41A H41A 107.7
P2A C41A H41A 107.7
B1A C41A H41D 107.7
P2A C41A H41D 107.7
H41A C41A H41D 107.1
B1A C42A P3A 114.8(2)
B1A C42A H42A 108.6
P3A C42A H42A 108.6
B1A C42A H42B 108.6
P3A C42A H42B 108.6
H42A C42A H42B 107.6
C44A C43A C48A 115.0(3)
C44A C43A B1A 122.0(3)
C48A C43A B1A 122.8(3)
C43A C44A C45A 123.0(3)
C43A C44A H44A 118.5
C45A C44A H44A 118.5
C46A C45A C44A 120.0(4)
C46A C45A H45A 120.0
C44A C45A H45A 120.0
C45A C46A C47A 119.0(3)
C45A C46A H46A 120.5
C47A C46A H46A 120.5
C46A C47A C48A 120.2(3)
C46A C47A H47A 119.9
C48A C47A H47A 119.9
C47A C48A C43A 122.9(3)
C47A C48A H48A 118.6
C43A C48A H48A 118.6
C1B Cr1B C3B 83.14(17)
C1B Cr1B C2B 82.03(16)
C3B Cr1B C2B 89.53(17)
C1B Cr1B P2B 96.60(13)
C3B Cr1B P2B 178.93(12)
C2B Cr1B P2B 89.41(13)
C1B Cr1B P3B 173.02(12)
C3B Cr1B P3B 92.58(12)
C2B Cr1B P3B 92.46(12)
P2B Cr1B P3B 87.58(4)
C1B Cr1B P1B 96.25(12)
C3B Cr1B P1B 95.67(12)
C2B Cr1B P1B 174.31(13)
P2B Cr1B P1B 85.39(3)
P3B Cr1B P1B 89.64(4)
C40B P1B C4B 108.31(15)
C40B P1B C10B 104.22(15)
C4B P1B C10B 98.26(15)
C40B P1B Cr1B 110.81(11)
C4B P1B Cr1B 113.95(11)
C10B P1B Cr1B 120.04(11)
C41B P2B C22B 109.53(16)
C41B P2B C16B 103.04(15)
C22B P2B C16B 98.00(16)
C41B P2B Cr1B 113.75(11)
C22B P2B Cr1B 111.88(11)
C16B P2B Cr1B 119.20(11)
C42B P3B C28B 105.19(16)
C42B P3B C34B 104.44(15)
C28B P3B C34B 100.80(15)
C42B P3B Cr1B 110.08(11)
C28B P3B Cr1B 115.94(12)
C34B P3B Cr1B 118.91(11)
C43B B1B C40B 109.2(3)
C43B B1B C41B 109.8(3)
C40B B1B C41B 109.0(3)
C43B B1B C42B 106.0(3)
C40B B1B C42B 110.2(3)
C41B B1B C42B 112.5(3)
O1B C1B Cr1B 172.3(4)
O2B C2B Cr1B 175.2(4)
O3B C3B Cr1B 172.3(3)
C9B C4B C5B 119.0(3)
C9B C4B P1B 123.2(2)
C5B C4B P1B 117.8(2)
C6B C5B C4B 120.5(3)
C6B C5B H5BA 119.8
C4B C5B H5BA 119.8
C7B C6B C5B 119.9(3)
C7B C6B H6BA 120.1
C5B C6B H6BA 120.1
C6B C7B C8B 119.9(3)
C6B C7B H7BA 120.0
C8B C7B H7BA 120.0
C7B C8B C9B 120.6(3)
C7B C8B H8BA 119.7
C9B C8B H8BA 119.7
C4B C9B C8B 120.0(3)
C4B C9B H9BA 120.0
C8B C9B H9BA 120.0
C15B C10B C11B 118.3(3)
C15B C10B P1B 120.2(2)
C11B C10B P1B 121.4(3)
C12B C11B C10B 120.7(3)
C12B C11B H11B 119.7
C10B C11B H11B 119.7
C13B C12B C11B 119.8(3)
C13B C12B H12B 120.1
C11B C12B H12B 120.1
C14B C13B C12B 120.7(3)
C14B C13B H13B 119.7
C12B C13B H13B 119.7
C13B C14B C15B 119.3(3)
C13B C14B H14B 120.3
C15B C14B H14B 120.3
C14B C15B C10B 121.2(3)
C14B C15B H15B 119.4
C10B C15B H15B 119.4
C17B C16B C21B 118.2(3)
C17B C16B P2B 123.8(3)
C21B C16B P2B 117.9(3)
C16B C17B C18B 120.5(3)
C16B C17B H17B 119.8
C18B C17B H17B 119.8
C19B C18B C17B 120.7(4)
C19B C18B H18B 119.7
C17B C18B H18B 119.7
C18B C19B C20B 119.7(4)
C18B C19B H19B 120.2
C20B C19B H19B 120.2
C21B C20B C19B 119.6(3)
C21B C20B H20B 120.2
C19B C20B H20B 120.2
C20B C21B C16B 121.4(4)
C20B C21B H21B 119.3
C16B C21B H21B 119.3
C27B C22B C23B 118.8(3)
C27B C22B P2B 123.1(3)
C23B C22B P2B 118.0(3)
C24B C23B C22B 121.3(4)
C24B C23B H23B 119.4
C22B C23B H23B 119.4
C25B C24B C23B 119.1(4)
C25B C24B H24B 120.4
C23B C24B H24B 120.4
C26B C25B C24B 120.5(4)
C26B C25B H25B 119.8
C24B C25B H25B 119.8
C25B C26B C27B 120.4(4)
C25B C26B H26B 119.8
C27B C26B H26B 119.8
C22B C27B C26B 119.9(4)
C22B C27B H27B 120.1
C26B C27B H27B 120.1
C33B C28B C29B 118.1(3)
C33B C28B P3B 123.1(3)
C29B C28B P3B 118.7(3)
C30B C29B C28B 120.8(4)
C30B C29B H29B 119.6
C28B C29B H29B 119.6
C31B C30B C29B 119.9(4)
C31B C30B H30B 120.0
C29B C30B H30B 120.0
C32B C31B C30B 120.2(4)
C32B C31B H31B 119.9
C30B C31B H31B 119.9
C31B C32B C33B 120.4(4)
C31B C32B H32B 119.8
C33B C32B H32B 119.8
C32B C33B C28B 120.6(3)
C32B C33B H33B 119.7
C28B C33B H33B 119.7
C39B C34B C35B 118.1(3)
C39B C34B P3B 121.6(3)
C35B C34B P3B 120.1(3)
C36B C35B C34B 120.6(3)
C36B C35B H35B 119.7
C34B C35B H35B 119.7
C37B C36B C35B 120.8(3)
C37B C36B H36B 119.6
C35B C36B H36B 119.6
C36B C37B C38B 119.1(4)
C36B C37B H37B 120.4
C38B C37B H37B 120.4
C37B C38B C39B 120.3(3)
C37B C38B H38B 119.8
C39B C38B H38B 119.8
C34B C39B C38B 121.0(3)
C34B C39B H39B 119.5
C38B C39B H39B 119.5
B1B C40B P1B 117.6(2)
B1B C40B H40C 107.9
P1B C40B H40C 107.9
B1B C40B H40D 107.9
P1B C40B H40D 107.9
H40C C40B H40D 107.2
B1B C41B P2B 114.2(2)
B1B C41B H41B 108.7
P2B C41B H41B 108.7
B1B C41B H41C 108.7
P2B C41B H41C 108.7
H41B C41B H41C 107.6
B1B C42B P3B 116.7(2)
B1B C42B H42C 108.1
P3B C42B H42C 108.1
B1B C42B H42D 108.1
P3B C42B H42D 108.1
H42C C42B H42D 107.3
C44B C43B C48B 114.9(3)
C44B C43B B1B 124.1(3)
C48B C43B B1B 120.8(3)
C45B C44B C43B 122.4(4)
C45B C44B H44B 118.8
C43B C44B H44B 118.8
C46B C45B C44B 121.0(3)
C46B C45B H45B 119.5
C44B C45B H45B 119.5
C45B C46B C47B 118.9(3)
C45B C46B H46B 120.6
C47B C46B H46B 120.6
C46B C47B C48B 119.7(4)
C46B C47B H47B 120.2
C48B C47B H47B 120.2
C47B C48B C43B 123.1(3)
C47B C48B H48B 118.5
C43B C48B H48B 118.5

loop_
_geom_bond_atom_site_label_1
_geom_bond_atom_site_label_2
_geom_bond_distance
Cr1A C2A 1.873(4)
Cr1A C1A 1.882(4)
Cr1A C3A 1.888(4)
Cr1A P3A 2.4109(11)
Cr1A P2A 2.4613(12)
Cr1A P1A 2.4636(11)
P1A C40A 1.807(3)
P1A C4A 1.838(3)
P1A C10A 1.841(3)
P2A C41A 1.817(3)
P2A C16A 1.833(3)
P2A C22A 1.847(3)
P3A C42A 1.823(3)
P3A C34A 1.836(4)
P3A C28A 1.846(4)
B1A C43A 1.642(5)
B1A C40A 1.668(5)
B1A C42A 1.668(5)
B1A C41A 1.676(5)
C1A O1A 1.144(5)
C2A O2A 1.148(4)
C3A O3A 1.146(5)
C4A C5A 1.391(5)
C4A C9A 1.399(5)
C5A C6A 1.391(5)
C5A H5AA 0.9500
C6A C7A 1.388(6)
C6A H6AA 0.9500
C7A C8A 1.383(6)
C7A H7AA 0.9500
C8A C9A 1.394(5)
C8A H8AA 0.9500
C9A H9AA 0.9500
C10A C15A 1.379(5)
C10A C11A 1.390(5)
C11A C12A 1.395(5)
C11A H11A 0.9500
C12A C13A 1.375(5)
C12A H12A 0.9500
C13A C14A 1.383(5)
C13A H13A 0.9500
C14A C15A 1.393(5)
C14A H14A 0.9500
C15A H15A 0.9500
C16A C21A 1.394(4)
C16A C17A 1.406(4)
C17A C18A 1.386(5)
C17A H17A 0.9500
C18A C19A 1.393(5)
C18A H18A 0.9500
C19A C20A 1.390(5)
C19A H19A 0.9500
C20A C21A 1.389(5)
C20A H20A 0.9500
C21A H21A 0.9500
C22A C27A 1.390(5)
C22A C23A 1.394(4)
C23A C24A 1.394(5)
C23A H23A 0.9500
C24A C25A 1.389(5)
C24A H24A 0.9500
C25A C26A 1.380(5)
C25A H25A 0.9500
C26A C27A 1.397(5)
C26A H26A 0.9500
C27A H27A 0.9500
C28A C29A 1.384(5)
C28A C33A 1.403(5)
C29A C30A 1.401(5)
C29A H29A 0.9500
C30A C31A 1.392(5)
C30A H30A 0.9500
C31A C32A 1.378(5)
C31A H31A 0.9500
C32A C33A 1.388(5)
C32A H32A 0.9500
C33A H33A 0.9500
C34A C39A 1.395(5)
C34A C35A 1.401(5)
C35A C36A 1.384(5)
C35A H35A 0.9500
C36A C37A 1.391(6)
C36A H36A 0.9500
C37A C38A 1.386(6)
C37A H37A 0.9500
C38A C39A 1.390(5)
C38A H38A 0.9500
C39A H39A 0.9500
C40A H40A 0.9900
C40A H40B 0.9900
C41A H41A 0.9900
C41A H41D 0.9900
C42A H42A 0.9900
C42A H42B 0.9900
C43A C44A 1.396(5)
C43A C48A 1.400(5)
C44A C45A 1.400(5)
C44A H44A 0.9500
C45A C46A 1.380(5)
C45A H45A 0.9500
C46A C47A 1.382(6)
C46A H46A 0.9500
C47A C48A 1.396(5)
C47A H47A 0.9500
C48A H48A 0.9500
Cr1B C1B 1.875(4)
Cr1B C3B 1.877(4)
Cr1B C2B 1.899(4)
Cr1B P2B 2.4120(11)
Cr1B P3B 2.4597(11)
Cr1B P1B 2.4597(11)
P1B C40B 1.820(3)
P1B C4B 1.838(3)
P1B C10B 1.843(3)
P2B C41B 1.824(3)
P2B C22B 1.839(4)
P2B C16B 1.840(3)
P3B C42B 1.814(3)
P3B C28B 1.836(4)
P3B C34B 1.840(3)
B1B C43B 1.641(5)
B1B C40B 1.662(5)
B1B C41B 1.663(5)
B1B C42B 1.674(5)
C1B O1B 1.148(4)
C2B O2B 1.134(5)
C3B O3B 1.143(4)
C4B C9B 1.382(5)
C4B C5B 1.402(4)
C5B C6B 1.392(5)
C5B H5BA 0.9500
C6B C7B 1.379(5)
C6B H6BA 0.9500
C7B C8B 1.380(5)
C7B H7BA 0.9500
C8B C9B 1.397(5)
C8B H8BA 0.9500
C9B H9BA 0.9500
C10B C15B 1.397(5)
C10B C11B 1.401(4)
C11B C12B 1.391(5)
C11B H11B 0.9500
C12B C13B 1.388(5)
C12B H12B 0.9500
C13B C14B 1.382(5)
C13B H13B 0.9500
C14B C15B 1.396(5)
C14B H14B 0.9500
C15B H15B 0.9500
C16B C17B 1.388(5)
C16B C21B 1.403(5)
C17B C18B 1.395(5)
C17B H17B 0.9500
C18B C19B 1.377(5)
C18B H18B 0.9500
C19B C20B 1.395(5)
C19B H19B 0.9500
C20B C21B 1.384(5)
C20B H20B 0.9500
C21B H21B 0.9500
C22B C27B 1.384(5)
C22B C23B 1.397(5)
C23B C24B 1.385(5)
C23B H23B 0.9500
C24B C25B 1.384(6)
C24B H24B 0.9500
C25B C26B 1.374(6)
C25B H25B 0.9500
C26B C27B 1.398(5)
C26B H26B 0.9500
C27B H27B 0.9500
C28B C33B 1.398(5)
C28B C29B 1.402(5)
C29B C30B 1.389(5)
C29B H29B 0.9500
C30B C31B 1.383(6)
C30B H30B 0.9500
C31B C32B 1.375(6)
C31B H31B 0.9500
C32B C33B 1.389(5)
C32B H32B 0.9500
C33B H33B 0.9500
C34B C39B 1.390(5)
C34B C35B 1.397(5)
C35B C36B 1.392(5)
C35B H35B 0.9500
C36B C37B 1.376(5)
C36B H36B 0.9500
C37B C38B 1.388(5)
C37B H37B 0.9500
C38B C39B 1.393(5)
C38B H38B 0.9500
C39B H39B 0.9500
C40B H40C 0.9900
C40B H40D 0.9900
C41B H41B 0.9900
C41B H41C 0.9900
C42B H42C 0.9900
C42B H42D 0.9900
C43B C44B 1.401(5)
C43B C48B 1.407(5)
C44B C45B 1.392(5)
C44B H44B 0.9500
C45B C46B 1.373(6)
C45B H45B 0.9500
C46B C47B 1.387(5)
C46B H46B 0.9500
C47B C48B 1.395(5)
C47B H47B 0.9500
C48B H48B 0.9500

loop_
_geom_torsion_atom_site_label_1
_geom_torsion_atom_site_label_2
_geom_torsion_atom_site_label_3
_geom_torsion_atom_site_label_4
_geom_torsion
C40A P1A C4A C5A 179.6(3)
C10A P1A C4A C5A 71.3(3)
Cr1A P1A C4A C5A -57.3(3)
C40A P1A C4A C9A 2.3(3)
C10A P1A C4A C9A -106.1(3)
Cr1A P1A C4A C9A 125.4(3)
C9A C4A C5A C6A -0.9(5)
P1A C4A C5A C6A -178.3(3)
C4A C5A C6A C7A -0.2(6)
C5A C6A C7A C8A 0.8(6)
C6A C7A C8A C9A -0.4(6)
C7A C8A C9A C4A -0.7(6)
C5A C4A C9A C8A 1.3(5)
P1A C4A C9A C8A 178.6(3)
C40A P1A C10A C15A 74.2(3)
C4A P1A C10A C15A -176.1(3)
Cr1A P1A C10A C15A -49.3(3)
C40A P1A C10A C11A -101.5(3)
C4A P1A C10A C11A 8.3(4)
Cr1A P1A C10A C11A 135.0(3)
C15A C10A C11A C12A 0.7(6)
P1A C10A C11A C12A 176.4(3)
C10A C11A C12A C13A -0.6(7)
C11A C12A C13A C14A 0.3(7)
C12A C13A C14A C15A -0.3(6)
C11A C10A C15A C14A -0.7(6)
P1A C10A C15A C14A -176.6(3)
C13A C14A C15A C10A 0.5(6)
C41A P2A C16A C21A -1.7(3)
C22A P2A C16A C21A -110.5(3)
Cr1A P2A C16A C21A 122.0(3)
C41A P2A C16A C17A 178.4(3)
C22A P2A C16A C17A 69.6(3)
Cr1A P2A C16A C17A -57.9(3)
C21A C16A C17A C18A -2.9(5)
P2A C16A C17A C18A 177.0(3)
C16A C17A C18A C19A 1.6(6)
C17A C18A C19A C20A 1.0(5)
C18A C19A C20A C21A -2.3(5)
C19A C20A C21A C16A 0.9(5)
C17A C16A C21A C20A 1.7(5)
P2A C16A C21A C20A -178.3(3)
C41A P2A C22A C27A -19.5(3)
C16A P2A C22A C27A 92.2(3)
Cr1A P2A C22A C27A -144.4(2)
C41A P2A C22A C23A 163.7(3)
C16A P2A C22A C23A -84.5(3)
Cr1A P2A C22A C23A 38.8(3)
C27A C22A C23A C24A 0.5(5)
P2A C22A C23A C24A 177.3(3)
C22A C23A C24A C25A 0.4(5)
C23A C24A C25A C26A -0.4(6)
C24A C25A C26A C27A -0.4(6)
C23A C22A C27A C26A -1.3(5)
P2A C22A C27A C26A -178.1(3)
C25A C26A C27A C22A 1.3(6)
C42A P3A C28A C29A -126.5(3)
C34A P3A C28A C29A 120.7(3)
Cr1A P3A C28A C29A 1.2(4)
C42A P3A C28A C33A 56.7(3)
C34A P3A C28A C33A -56.1(3)
Cr1A P3A C28A C33A -175.5(2)
C33A C28A C29A C30A -1.6(5)
P3A C28A C29A C30A -178.3(3)
C28A C29A C30A C31A 1.3(5)
C29A C30A C31A C32A -0.5(6)
C30A C31A C32A C33A 0.0(6)
C31A C32A C33A C28A -0.3(6)
C29A C28A C33A C32A 1.1(5)
P3A C28A C33A C32A 178.0(3)
C42A P3A C34A C39A 29.5(3)
C28A P3A C34A C39A 136.5(3)
Cr1A P3A C34A C39A -97.1(3)
C42A P3A C34A C35A -152.8(3)
C28A P3A C34A C35A -45.8(3)
Cr1A P3A C34A C35A 80.6(3)
C39A C34A C35A C36A -1.9(5)
P3A C34A C35A C36A -179.7(3)
C34A C35A C36A C37A 0.5(6)
C35A C36A C37A C38A 1.2(6)
C36A C37A C38A C39A -1.7(6)
C37A C38A C39A C34A 0.4(6)
C35A C34A C39A C38A 1.4(5)
P3A C34A C39A C38A 179.1(3)
C43A B1A C40A P1A -156.9(2)
C42A B1A C40A P1A -36.8(3)
C41A B1A C40A P1A 84.8(3)
C4A P1A C40A B1A 88.7(3)
C10A P1A C40A B1A -165.2(2)
Cr1A P1A C40A B1A -37.2(3)
C43A B1A C41A P2A -158.8(2)
C40A B1A C41A P2A -42.5(3)
C42A B1A C41A P2A 81.3(3)
C16A P2A C41A B1A 96.2(3)
C22A P2A C41A B1A -160.3(2)
Cr1A P2A C41A B1A -29.8(3)
C43A B1A C42A P3A -161.9(2)
C40A B1A C42A P3A 79.6(3)
C41A B1A C42A P3A -41.9(3)
C34A P3A C42A B1A -157.6(2)
C28A P3A C42A B1A 99.3(3)
Cr1A P3A C42A B1A -32.6(3)
C40A B1A C43A C44A -68.2(4)
C42A B1A C43A C44A 169.4(3)
C41A B1A C43A C44A 49.6(4)
C40A B1A C43A C48A 107.4(3)
C42A B1A C43A C48A -14.9(4)
C41A B1A C43A C48A -134.8(3)
C48A C43A C44A C45A 0.7(5)
B1A C43A C44A C45A 176.6(3)
C43A C44A C45A C46A -0.7(6)
C44A C45A C46A C47A 0.2(6)
C45A C46A C47A C48A 0.2(6)
C46A C47A C48A C43A -0.2(6)
C44A C43A C48A C47A -0.2(5)
B1A C43A C48A C47A -176.1(3)
C40B P1B C4B C9B -0.7(3)
C10B P1B C4B C9B 107.3(3)
Cr1B P1B C4B C9B -124.5(3)
C40B P1B C4B C5B -179.9(3)
C10B P1B C4B C5B -71.8(3)
Cr1B P1B C4B C5B 56.3(3)
C9B C4B C5B C6B 3.7(5)
P1B C4B C5B C6B -177.1(3)
C4B C5B C6B C7B -1.7(5)
C5B C6B C7B C8B -1.5(5)
C6B C7B C8B C9B 2.8(5)
C5B C4B C9B C8B -2.4(5)
P1B C4B C9B C8B 178.4(3)
C7B C8B C9B C4B -0.8(5)
C40B P1B C10B C15B 17.4(3)
C4B P1B C10B C15B -93.9(3)
Cr1B P1B C10B C15B 142.2(2)
C40B P1B C10B C11B -164.9(3)
C4B P1B C10B C11B 83.8(3)
Cr1B P1B C10B C11B -40.1(3)
C15B C10B C11B C12B -1.7(5)
P1B C10B C11B C12B -179.5(3)
C10B C11B C12B C13B 0.1(5)
C11B C12B C13B C14B 0.8(6)
C12B C13B C14B C15B 0.0(6)
C13B C14B C15B C10B -1.7(5)
C11B C10B C15B C14B 2.5(5)
P1B C10B C15B C14B -179.7(3)
C41B P2B C16B C17B 130.1(3)
C22B P2B C16B C17B -117.6(3)
Cr1B P2B C16B C17B 3.0(3)
C41B P2B C16B C21B -53.6(3)
C22B P2B C16B C21B 58.7(3)
Cr1B P2B C16B C21B 179.3(2)
C21B C16B C17B C18B 2.3(5)
P2B C16B C17B C18B 178.6(3)
C16B C17B C18B C19B -1.9(6)
C17B C18B C19B C20B 0.1(6)
C18B C19B C20B C21B 1.1(6)
C19B C20B C21B C16B -0.6(6)
C17B C16B C21B C20B -1.1(5)
P2B C16B C21B C20B -177.6(3)
C41B P2B C22B C27B -32.3(3)
C16B P2B C22B C27B -139.3(3)
Cr1B P2B C22B C27B 94.7(3)
C41B P2B C22B C23B 150.0(3)
C16B P2B C22B C23B 43.1(3)
Cr1B P2B C22B C23B -82.9(3)
C27B C22B C23B C24B 2.1(5)
P2B C22B C23B C24B 179.8(3)
C22B C23B C24B C25B -1.0(6)
C23B C24B C25B C26B -0.6(6)
C24B C25B C26B C27B 1.1(6)
C23B C22B C27B C26B -1.7(5)
P2B C22B C27B C26B -179.3(3)
C25B C26B C27B C22B 0.1(6)
C42B P3B C28B C33B -2.0(3)
C34B P3B C28B C33B 106.4(3)
Cr1B P3B C28B C33B -123.8(3)
C42B P3B C28B C29B -178.7(3)
C34B P3B C28B C29B -70.3(3)
Cr1B P3B C28B C29B 59.5(3)
C33B C28B C29B C30B 2.1(5)
P3B C28B C29B C30B 179.0(3)
C28B C29B C30B C31B -0.4(6)
C29B C30B C31B C32B -1.0(6)
C30B C31B C32B C33B 0.6(6)
C31B C32B C33B C28B 1.2(6)
C29B C28B C33B C32B -2.5(5)
P3B C28B C33B C32B -179.2(3)
C42B P3B C34B C39B 91.2(3)
C28B P3B C34B C39B -17.8(3)
Cr1B P3B C34B C39B -145.7(3)
C42B P3B C34B C35B -82.8(3)
C28B P3B C34B C35B 168.3(3)
Cr1B P3B C34B C35B 40.4(3)
C39B C34B C35B C36B 0.8(5)
P3B C34B C35B C36B 174.9(3)
C34B C35B C36B C37B 0.0(6)
C35B C36B C37B C38B -0.9(6)
C36B C37B C38B C39B 1.1(6)
C35B C34B C39B C38B -0.6(6)
P3B C34B C39B C38B -174.6(3)
C37B C38B C39B C34B -0.4(6)
C43B B1B C40B P1B 157.2(2)
C41B B1B C40B P1B -82.8(3)
C42B B1B C40B P1B 41.1(4)
C4B P1B C40B B1B -94.8(3)
C10B P1B C40B B1B 161.3(2)
Cr1B P1B C40B B1B 30.9(3)
C43B B1B C41B P2B 162.4(2)
C40B B1B C41B P2B 42.8(3)
C42B B1B C41B P2B -79.8(3)
C22B P2B C41B B1B 158.9(2)
C16B P2B C41B B1B -97.6(3)
Cr1B P2B C41B B1B 32.9(3)
C43B B1B C42B P3B 157.6(2)
C40B B1B C42B P3B -84.4(3)
C41B B1B C42B P3B 37.5(3)
C28B P3B C42B B1B -89.1(3)
C34B P3B C42B B1B 165.2(2)
Cr1B P3B C42B B1B 36.5(3)
C40B B1B C43B C44B 129.9(3)
C41B B1B C43B C44B 10.4(5)
C42B B1B C43B C44B -111.4(4)
C40B B1B C43B C48B -54.8(4)
C41B B1B C43B C48B -174.3(3)
C42B B1B C43B C48B 64.0(4)
C48B C43B C44B C45B -0.5(5)
B1B C43B C44B C45B 175.1(3)
C43B C44B C45B C46B -0.7(6)
C44B C45B C46B C47B 1.6(6)
C45B C46B C47B C48B -1.3(6)
C46B C47B C48B C43B 0.1(6)
C44B C43B C48B C47B 0.8(5)
B1B C43B C48B C47B -175.0(3)
